data_7122313
loop_
_publ_author_name
'Yuan, Zaifeng'
'Zhu, Chunyu'
'Ma, Zhixian'
'Xia, Chengfeng'

_publ_section_title
;
 Copper-catalyzed amination of an \a-C(sp<sup>3</sup>)-H bond in
 inactivated ethers to synthesize \a-aminonitriles.
;
_journal_issue 78
_journal_name_full 'Chemical communications (Cambridge, England)'
_journal_page_first 11033
_journal_page_last 11036
_journal_paper_doi 10.1039/c8cc06111d
_journal_volume 54
_journal_year 2018
_chemical_formula_sum 'C11 H12 Cl N2 O'
_chemical_formula_weight 223.68
_space_group_crystal_system monoclinic
_space_group_IT_number 14
_space_group_name_Hall '-P 2ybc'
_space_group_name_H-M_alt 'P 1 21/c 1'
_symmetry_space_group_name_Hall '-P 2ybc'
_symmetry_space_group_name_H-M 'P 1 21/c 1'
_atom_sites_solution_hydrogens geom
_audit_creation_method SHELXL-2014/7
_audit_update_record
;
2018-04-09 deposited with the CCDC.
2018-09-06 downloaded from the CCDC.
;
_cell_angle_alpha 90
_cell_angle_beta 104.338(2)
_cell_angle_gamma 90
_cell_formula_units_Z 4
_cell_length_a 11.8906(18)
_cell_length_b 8.8166(14)
_cell_length_c 11.2785(17)
_cell_measurement_reflns_used 1587
_cell_measurement_temperature 298(2)
_cell_measurement_theta_max 21.4371
_cell_measurement_theta_min 2.9093
_cell_volume 1145.5(3)
_computing_cell_refinement 'Bruker SMART'
_computing_data_collection 'Bruker SMART'
_computing_data_reduction 'SHELXL-2014/7 (Sheldrick, 2014)'
_computing_molecular_graphics 'SHELXL-2014/7 (Sheldrick, 2014)'
_computing_structure_refinement 'SHELXL-2014/7 (Sheldrick, 2014)'
_computing_structure_solution 'SHELXL-2014/7 (Sheldrick, 2014)'
_diffrn_ambient_temperature 293(2)
_diffrn_measured_fraction_theta_full 0.999
_diffrn_measured_fraction_theta_max 0.999
_diffrn_measurement_device_type 'CCD area detector'
_diffrn_measurement_method 'phi and omega scans'
_diffrn_radiation_type MoK\a
_diffrn_radiation_wavelength 0.71073
_diffrn_reflns_av_R_equivalents 0.0261
_diffrn_reflns_av_unetI/netI 0.0277
_diffrn_reflns_Laue_measured_fraction_full 0.999
_diffrn_reflns_Laue_measured_fraction_max 0.999
_diffrn_reflns_limit_h_max 14
_diffrn_reflns_limit_h_min -11
_diffrn_reflns_limit_k_max 10
_diffrn_reflns_limit_k_min -10
_diffrn_reflns_limit_l_max 13
_diffrn_reflns_limit_l_min -13
_diffrn_reflns_number 6314
_diffrn_reflns_point_group_measured_fraction_full 0.999
_diffrn_reflns_point_group_measured_fraction_max 0.999
_diffrn_reflns_theta_full 25.149
_diffrn_reflns_theta_max 25.149
_diffrn_reflns_theta_min 1.768
_diffrn_source 'fine-focus sealed tube'
_exptl_absorpt_coefficient_mu 0.309
_exptl_absorpt_correction_T_max 0.940
_exptl_absorpt_correction_T_min 0.911
_exptl_absorpt_correction_type multi-scan
_exptl_crystal_colour colourless
_exptl_crystal_density_diffrn 1.297
_exptl_crystal_description block
_exptl_crystal_F_000 468
_exptl_crystal_size_max 0.300
_exptl_crystal_size_mid 0.250
_exptl_crystal_size_min 0.200
_refine_diff_density_max 0.339
_refine_diff_density_min -0.249
_refine_diff_density_rms 0.046
_refine_ls_extinction_method none
_refine_ls_goodness_of_fit_ref 0.971
_refine_ls_hydrogen_treatment constr
_refine_ls_matrix_type full
_refine_ls_number_parameters 137
_refine_ls_number_reflns 2047
_refine_ls_number_restraints 0
_refine_ls_restrained_S_all 0.971
_refine_ls_R_factor_all 0.0667
_refine_ls_R_factor_gt 0.0456
_refine_ls_shift/su_max 0.000
_refine_ls_shift/su_mean 0.000
_refine_ls_structure_factor_coef Fsqd
_refine_ls_weighting_details 'w=1/[\s^2^(Fo^2^)+(0.1000P)^2^+0.1879P] where P=(Fo^2^+2Fc^2^)/3'
_refine_ls_weighting_scheme calc
_refine_ls_wR_factor_gt 0.1387
_refine_ls_wR_factor_ref 0.1588
_reflns_Friedel_coverage 0.000
_reflns_number_gt 1432
_reflns_number_total 2047
_reflns_threshold_expression 'I > 2\s(I)'
_cod_data_source_file c8cc06111d2.cif
_cod_data_source_block 1
_cod_depositor_comments 'Adding full bibliography for 7122313.cif.'
_cod_database_code 7122313
_shelx_shelxl_version_number 2014/7
_shelx_space_group_comment
;
The symmetry employed for this shelxl refinement is uniquely defined
by the following loop, which should always be used as a source of
symmetry information in preference to the above space-group names.
They are only intended as comments.
;
_shelx_estimated_absorpt_t_min 0.913
_shelx_estimated_absorpt_t_max 0.941

loop_
_space_group_symop_operation_xyz
'x, y, z'
'-x, y+1/2, -z+1/2'
'-x, -y, -z'
'x, -y-1/2, z-1/2'

loop_
_atom_site_label
_atom_site_type_symbol
_atom_site_fract_x
_atom_site_fract_y
_atom_site_fract_z
_atom_site_U_iso_or_equiv
_atom_site_adp_type
_atom_site_occupancy
_atom_site_site_symmetry_order
_atom_site_calc_flag
_atom_site_refinement_flags_posn
_atom_site_refinement_flags_adp
Cl1 Cl 1.18872(7) 0.17503(9) 0.30116(8) 0.0876(4) Uani 1 1 d . .
N1 N 0.75741(17) 0.1337(2) 0.46945(19) 0.0581(6) Uani 1 1 d . .
H1A H 0.7106 0.0625 0.4367 0.070 Uiso 1 1 calc R U
N2 N 0.6857(2) 0.5058(3) 0.4696(3) 0.0832(8) Uani 1 1 d . .
O1 O 0.36677(15) 0.16358(19) 0.60380(19) 0.0720(6) Uani 1 1 d . .
H1 H 0.3364 0.2442 0.5770 0.108 Uiso 1 1 calc R U
C1 C 1.0630(2) 0.1653(3) 0.3538(2) 0.0572(7) Uani 1 1 d . .
C2 C 1.0440(2) 0.2669(3) 0.4389(2) 0.0573(6) Uani 1 1 d . .
H2 H 1.0991 0.3411 0.4699 0.069 Uiso 1 1 calc R U
C3 C 0.9432(2) 0.2591(3) 0.4783(2) 0.0528(6) Uani 1 1 d . .
H3 H 0.9306 0.3291 0.5354 0.063 Uiso 1 1 calc R U
C4 C 0.8598(2) 0.1476(2) 0.4338(2) 0.0463(5) Uani 1 1 d . .
C5 C 0.8814(2) 0.0456(3) 0.3479(2) 0.0585(6) Uani 1 1 d . .
H5 H 0.8270 -0.0293 0.3166 0.070 Uiso 1 1 calc R U
C6 C 0.9815(2) 0.0539(3) 0.3085(2) 0.0622(7) Uani 1 1 d . .
H6 H 0.9947 -0.0154 0.2513 0.075 Uiso 1 1 calc R U
C7 C 0.7235(2) 0.2292(3) 0.5569(2) 0.0535(6) Uani 1 1 d . .
H7 H 0.7857 0.2309 0.6324 0.064 Uiso 1 1 calc R U
C8 C 0.6114(2) 0.1658(3) 0.5853(3) 0.0639(7) Uani 1 1 d . .
H8A H 0.5523 0.1554 0.5091 0.077 Uiso 1 1 calc R U
H8B H 0.6275 0.0654 0.6206 0.077 Uiso 1 1 calc R U
C9 C 0.5647(2) 0.2624(3) 0.6708(3) 0.0692(7) Uani 1 1 d . .
H9A H 0.5425 0.3602 0.6329 0.083 Uiso 1 1 calc R U
H9B H 0.6253 0.2792 0.7448 0.083 Uiso 1 1 calc R U
C10 C 0.4617(2) 0.1920(3) 0.7039(3) 0.0746(8) Uani 1 1 d . .
H10A H 0.4857 0.0970 0.7459 0.090 Uiso 1 1 calc R U
H10B H 0.4364 0.2586 0.7606 0.090 Uiso 1 1 calc R U
C11 C 0.7028(2) 0.3861(3) 0.5080(2) 0.0596(7) Uani 1 1 d . .

loop_
_atom_site_aniso_label
_atom_site_aniso_U_11
_atom_site_aniso_U_22
_atom_site_aniso_U_33
_atom_site_aniso_U_23
_atom_site_aniso_U_13
_atom_site_aniso_U_12
Cl1 0.0805(6) 0.0901(6) 0.1059(7) 0.0374(4) 0.0491(5) 0.0246(4)
N1 0.0565(12) 0.0423(11) 0.0771(14) -0.0070(10) 0.0197(10) -0.0084(9)
N2 0.0767(17) 0.0472(14) 0.127(2) 0.0140(14) 0.0276(15) 0.0001(11)
O1 0.0583(11) 0.0499(11) 0.1053(15) -0.0037(10) 0.0153(10) -0.0066(8)
C1 0.0608(15) 0.0544(15) 0.0581(15) 0.0209(12) 0.0181(12) 0.0129(11)
C2 0.0555(14) 0.0484(14) 0.0663(16) 0.0086(12) 0.0119(12) -0.0056(11)
C3 0.0567(14) 0.0430(13) 0.0577(14) -0.0030(11) 0.0122(11) -0.0022(10)
C4 0.0500(13) 0.0368(12) 0.0494(12) 0.0065(9) 0.0069(10) 0.0022(9)
C5 0.0670(16) 0.0413(13) 0.0644(15) -0.0016(11) 0.0112(12) 0.0002(11)
C6 0.0831(19) 0.0503(15) 0.0549(14) 0.0009(11) 0.0201(13) 0.0109(13)
C7 0.0544(14) 0.0422(13) 0.0632(14) 0.0034(11) 0.0130(11) 0.0039(10)
C8 0.0708(17) 0.0418(14) 0.0818(18) 0.0062(12) 0.0244(14) -0.0012(11)
C9 0.0607(16) 0.0697(18) 0.0761(17) -0.0068(14) 0.0148(14) -0.0083(13)
C10 0.0650(18) 0.0750(19) 0.085(2) 0.0035(15) 0.0215(15) -0.0066(14)
C11 0.0546(14) 0.0454(15) 0.0788(17) -0.0020(12) 0.0164(12) -0.0009(11)

loop_
_atom_type_symbol
_atom_type_description
_atom_type_scat_dispersion_real
_atom_type_scat_dispersion_imag
_atom_type_scat_source
C C 0.0033 0.0016 'International Tables Vol C Tables 4.2.6.8 and 6.1.1.4'
H H 0.0000 0.0000 'International Tables Vol C Tables 4.2.6.8 and 6.1.1.4'
N N 0.0061 0.0033 'International Tables Vol C Tables 4.2.6.8 and 6.1.1.4'
O O 0.0106 0.0060 'International Tables Vol C Tables 4.2.6.8 and 6.1.1.4'
Cl Cl 0.1484 0.1585 'International Tables Vol C Tables 4.2.6.8 and 6.1.1.4'

loop_
_geom_angle_atom_site_label_1
_geom_angle_atom_site_label_2
_geom_angle_atom_site_label_3
_geom_angle
C4 N1 C7 124.72(19)
C4 N1 H1A 117.6
C7 N1 H1A 117.6
C10 O1 H1 109.5
C2 C1 C6 120.0(2)
C2 C1 Cl1 120.7(2)
C6 C1 Cl1 119.4(2)
C1 C2 C3 120.0(2)
C1 C2 H2 120.0
C3 C2 H2 120.0
C2 C3 C4 121.0(2)
C2 C3 H3 119.5
C4 C3 H3 119.5
N1 C4 C5 118.3(2)
N1 C4 C3 123.8(2)
C5 C4 C3 117.8(2)
C6 C5 C4 121.0(2)
C6 C5 H5 119.5
C4 C5 H5 119.5
C5 C6 C1 120.2(2)
C5 C6 H6 119.9
C1 C6 H6 119.9
N1 C7 C11 110.0(2)
N1 C7 C8 109.5(2)
C11 C7 C8 109.89(19)
N1 C7 H7 109.1
C11 C7 H7 109.1
C8 C7 H7 109.1
C9 C8 C7 113.8(2)
C9 C8 H8A 108.8
C7 C8 H8A 108.8
C9 C8 H8B 108.8
C7 C8 H8B 108.8
H8A C8 H8B 107.7
C8 C9 C10 112.5(2)
C8 C9 H9A 109.1
C10 C9 H9A 109.1
C8 C9 H9B 109.1
C10 C9 H9B 109.1
H9A C9 H9B 107.8
O1 C10 C9 114.6(2)
O1 C10 H10A 108.6
C9 C10 H10A 108.6
O1 C10 H10B 108.6
C9 C10 H10B 108.6
H10A C10 H10B 107.6
N2 C11 C7 179.1(3)

loop_
_geom_bond_atom_site_label_1
_geom_bond_atom_site_label_2
_geom_bond_distance
Cl1 C1 1.742(3)
N1 C4 1.378(3)
N1 C7 1.428(3)
N1 H1A 0.8600
N2 C11 1.140(3)
O1 C10 1.407(3)
O1 H1 0.8200
C1 C2 1.372(4)
C1 C6 1.386(4)
C2 C3 1.380(3)
C2 H2 0.9300
C3 C4 1.399(3)
C3 H3 0.9300
C4 C5 1.392(3)
C5 C6 1.371(4)
C5 H5 0.9300
C6 H6 0.9300
C7 C11 1.487(4)
C7 C8 1.550(3)
C7 H7 0.9800
C8 C9 1.492(4)
C8 H8A 0.9700
C8 H8B 0.9700
C9 C10 1.501(4)
C9 H9A 0.9700
C9 H9B 0.9700
C10 H10A 0.9700
C10 H10B 0.9700

loop_
_geom_hbond_atom_site_label_D
_geom_hbond_atom_site_label_H
_geom_hbond_atom_site_label_A
_geom_hbond_distance_DH
_geom_hbond_distance_HA
_geom_hbond_distance_DA
_geom_hbond_angle_DHA
_geom_hbond_site_symmetry_A
C5 H5 Cl1 0.93 2.91 3.674(3) 140.3 2_745
O1 H1 N2 0.82 2.27 3.052(3) 160.7 3_666
N1 H1A O1 0.86 2.20 3.022(3) 161.1 3_656
C5 H5 Cl1 0.93 2.91 3.674(3) 140.3 2_745
O1 H1 N2 0.82 2.27 3.052(3) 160.7 3_666
O1 H1 N2 0.82 2.27 3.052(3) 160.7 3_666
C5 H5 Cl1 0.93 2.91 3.674(3) 140.3 2_745
O1 H1 N2 0.82 2.27 3.052(3) 160.7 3_666
C5 H5 Cl1 0.93 2.91 3.674(3) 140.3 2_745

loop_
_geom_torsion_atom_site_label_1
_geom_torsion_atom_site_label_2
_geom_torsion_atom_site_label_3
_geom_torsion_atom_site_label_4
_geom_torsion
C6 C1 C2 C3 -0.6(3)
Cl1 C1 C2 C3 179.04(17)
C1 C2 C3 C4 0.7(3)
C7 N1 C4 C5 179.7(2)
C7 N1 C4 C3 -0.8(3)
C2 C3 C4 N1 -180.0(2)
C2 C3 C4 C5 -0.5(3)
N1 C4 C5 C6 179.8(2)
C3 C4 C5 C6 0.3(3)
C4 C5 C6 C1 -0.3(4)
C2 C1 C6 C5 0.4(4)
Cl1 C1 C6 C5 -179.24(18)
C4 N1 C7 C11 66.5(3)
C4 N1 C7 C8 -172.6(2)
N1 C7 C8 C9 -176.8(2)
C11 C7 C8 C9 -55.8(3)
C7 C8 C9 C10 -175.6(2)
C8 C9 C10 O1 -59.6(3)
